data_4075239
loop_
_publ_author_name
'Huynh, Han Vinh'
'Han, Yuan'
'Ho, Joanne Hui Hui'
'Tan, Geok Kheng'

_publ_section_title
;
 Palladium(II) Complexes of a Sterically Bulky, Benzannulated
 N-Heterocyclic Carbene with Unusual Intramolecular
 C&#x2212;H&#x00B7;&#x00B7;&#x00B7;Pd and
 Ccarbene&#x00B7;&#x00B7;&#x00B7;Br Interactions and Their Catalytic
 Activities
;
_journal_issue 13
_journal_name_full Organometallics
_journal_page_first 3267
_journal_paper_doi 10.1021/om060151w
_journal_volume 25
_journal_year 2006
_chemical_formula_sum 'C15 H21 Br2 N3 Pd'
_chemical_formula_weight 509.57
_chemical_name_systematic
; 
 ? 
;
_space_group_IT_number 2
_symmetry_cell_setting triclinic
_symmetry_space_group_name_Hall '-P 1'
_symmetry_space_group_name_H-M 'P -1'
_atom_sites_solution_hydrogens geom
_atom_sites_solution_primary direct
_atom_sites_solution_secondary difmap
_audit_creation_method SHELXL-97
_cell_angle_alpha 103.1770(10)
_cell_angle_beta 99.5350(10)
_cell_angle_gamma 109.9120(10)
_cell_formula_units_Z 2
_cell_length_a 8.6495(4)
_cell_length_b 9.7830(4)
_cell_length_c 12.3440(5)
_cell_measurement_reflns_used 7373
_cell_measurement_temperature 223(2)
_cell_measurement_theta_max 29.90
_cell_measurement_theta_min 2.45
_cell_volume 921.84(7)
_computing_cell_refinement 'Bruker SMART'
_computing_data_collection 'Bruker SMART'
_computing_data_reduction 'Bruker SAINT'
_computing_molecular_graphics 'Bruker SHELXTL'
_computing_publication_material 'Bruker SHELXTL'
_computing_structure_refinement 'SHELXL-97 (Sheldrick, 1997)'
_computing_structure_solution 'SHELXS-97 (Sheldrick, 1990)'
_diffrn_ambient_temperature 223(2)
_diffrn_measured_fraction_theta_full 0.999
_diffrn_measured_fraction_theta_max 0.999
_diffrn_measurement_device_type 'CCD area detector'
_diffrn_measurement_method 'phi and omega scans'
_diffrn_radiation_monochromator graphite
_diffrn_radiation_source 'fine-focus sealed tube'
_diffrn_radiation_type MoK\a
_diffrn_radiation_wavelength 0.71073
_diffrn_reflns_av_R_equivalents 0.0242
_diffrn_reflns_av_sigmaI/netI 0.0236
_diffrn_reflns_limit_h_max 11
_diffrn_reflns_limit_h_min -11
_diffrn_reflns_limit_k_max 12
_diffrn_reflns_limit_k_min -12
_diffrn_reflns_limit_l_max 16
_diffrn_reflns_limit_l_min -16
_diffrn_reflns_number 12169
_diffrn_reflns_theta_full 27.49
_diffrn_reflns_theta_max 27.49
_diffrn_reflns_theta_min 2.33
_exptl_absorpt_coefficient_mu 5.338
_exptl_absorpt_correction_T_max 0.2362
_exptl_absorpt_correction_T_min 0.2240
_exptl_absorpt_correction_type 'Sadabs, (Sheldrick 2001)'
_exptl_crystal_colour ORANGE
_exptl_crystal_density_diffrn 1.836
_exptl_crystal_density_meas 0
_exptl_crystal_density_method 'not measured'
_exptl_crystal_description BLOCK
_exptl_crystal_F_000 496
_exptl_crystal_size_max 0.40
_exptl_crystal_size_mid 0.40
_exptl_crystal_size_min 0.38
_refine_diff_density_max 0.288
_refine_diff_density_min -0.786
_refine_diff_density_rms 0.101
_refine_ls_extinction_method none
_refine_ls_goodness_of_fit_ref 1.059
_refine_ls_hydrogen_treatment mixed
_refine_ls_matrix_type full
_refine_ls_number_parameters 195
_refine_ls_number_reflns 4220
_refine_ls_number_restraints 0
_refine_ls_restrained_S_all 1.059
_refine_ls_R_factor_all 0.0243
_refine_ls_R_factor_gt 0.0215
_refine_ls_shift/su_max 0.001
_refine_ls_shift/su_mean 0.000
_refine_ls_structure_factor_coef Fsqd
_refine_ls_weighting_details 'calc w=1/[\s^2^(Fo^2^)+(0.0282P)^2^+0.3236P] where P=(Fo^2^+2Fc^2^)/3'
_refine_ls_weighting_scheme calc
_refine_ls_wR_factor_gt 0.0556
_refine_ls_wR_factor_ref 0.0566
_reflns_number_gt 3856
_reflns_number_total 4220
_reflns_threshold_expression >2sigma(I)
_cod_data_source_file om060151wsi20060217_020125.cif
_cod_data_source_block Complex2
_cod_depositor_comments
;
The following automatic conversions were performed:

'_symmetry_cell_setting' value 'Triclinic' changed to 'triclinic'
according to /home/saulius/struct/CIF-dictionaries/cif_core.dic
dictionary named 'cif_core.dic' version 2.4.1 from 2010-06-29.

Automatic conversion script
Id: cif_fix_values 1715 2011-07-08 13:25:40Z adriana 
;
_cod_original_sg_symbol_H-M P-1
_cod_database_code 4075239

loop_
_symmetry_equiv_pos_as_xyz
'x, y, z'
'-x, -y, -z'

loop_
_atom_site_label
_atom_site_type_symbol
_atom_site_fract_x
_atom_site_fract_y
_atom_site_fract_z
_atom_site_U_iso_or_equiv
_atom_site_adp_type
_atom_site_occupancy
_atom_site_symmetry_multiplicity
_atom_site_calc_flag
_atom_site_refinement_flags
Pd1 Pd 0.801687(17) 0.496394(16) 0.228018(12) 0.02272(5) Uani 1 1 d .
Br1 Br 0.84216(3) 0.26618(3) 0.14644(3) 0.04681(8) Uani 1 1 d .
Br2 Br 0.72643(3) 0.70894(2) 0.30651(2) 0.03838(7) Uani 1 1 d .
N1 N 0.44334(19) 0.29463(18) 0.18769(13) 0.0223(3) Uani 1 1 d .
N2 N 0.5979(2) 0.32302(18) 0.35668(13) 0.0241(3) Uani 1 1 d .
N3 N 1.0239(2) 0.6351(2) 0.19916(15) 0.0319(4) Uani 1 1 d .
C1 C 0.6018(2) 0.3642(2) 0.25972(16) 0.0224(4) Uani 1 1 d .
C2 C 0.3336(2) 0.2063(2) 0.23966(16) 0.0236(4) Uani 1 1 d .
C3 C 0.1599(2) 0.1165(2) 0.20325(18) 0.0297(4) Uani 1 1 d .
H3 H 0.0930 0.1054 0.1310 0.036 Uiso 1 1 calc R
C4 C 0.0897(3) 0.0441(3) 0.2781(2) 0.0352(5) Uani 1 1 d .
H4 H -0.0275 -0.0179 0.2560 0.042 Uiso 1 1 calc R
C5 C 0.1883(3) 0.0609(3) 0.3852(2) 0.0355(5) Uani 1 1 d .
H5 H 0.1362 0.0098 0.4336 0.043 Uiso 1 1 calc R
C6 C 0.3609(3) 0.1508(2) 0.42205(18) 0.0307(4) Uani 1 1 d .
H6 H 0.4270 0.1622 0.4946 0.037 Uiso 1 1 calc R
C7 C 0.4331(2) 0.2239(2) 0.34725(17) 0.0242(4) Uani 1 1 d .
C8 C 0.4007(2) 0.3096(2) 0.07143(17) 0.0285(4) Uani 1 1 d .
H8 H 0.5081 0.3749 0.0592 0.034 Uiso 1 1 calc R
C9 C 0.2809(3) 0.3919(3) 0.0650(2) 0.0482(6) Uani 1 1 d .
H9A H 0.1704 0.3272 0.0697 0.072 Uiso 1 1 calc R
H9B H 0.2683 0.4150 -0.0076 0.072 Uiso 1 1 calc R
H9C H 0.3275 0.4861 0.1286 0.072 Uiso 1 1 calc R
C10 C 0.3365(3) 0.1547(3) -0.0200(2) 0.0465(6) Uani 1 1 d .
H10A H 0.4181 0.1082 -0.0085 0.070 Uiso 1 1 calc R
H10B H 0.3231 0.1680 -0.0960 0.070 Uiso 1 1 calc R
H10C H 0.2274 0.0892 -0.0138 0.070 Uiso 1 1 calc R
C11 C 0.7504(3) 0.3764(2) 0.45478(17) 0.0302(4) Uani 1 1 d .
H11 H 0.8475 0.4429 0.4332 0.036 Uiso 1 1 calc R
C12 C 0.7923(3) 0.2427(3) 0.4723(2) 0.0455(6) Uani 1 1 d .
H12A H 0.7032 0.1777 0.4982 0.068 Uiso 1 1 calc R
H12B H 0.9004 0.2809 0.5299 0.068 Uiso 1 1 calc R
H12C H 0.7999 0.1842 0.4000 0.068 Uiso 1 1 calc R
C13 C 0.7307(3) 0.4744(3) 0.5616(2) 0.0444(6) Uani 1 1 d .
H13A H 0.7097 0.5595 0.5445 0.067 Uiso 1 1 calc R
H13B H 0.8343 0.5129 0.6235 0.067 Uiso 1 1 calc R
H13C H 0.6354 0.4135 0.5850 0.067 Uiso 1 1 calc R
C14 C 1.1505(3) 0.7085(2) 0.18942(19) 0.0308(4) Uani 1 1 d .
C15 C 1.3146(3) 0.8039(3) 0.1785(2) 0.0446(6) Uani 1 1 d .
H15A H 1.3440 0.9095 0.2217 0.067 Uiso 1 1 calc R
H15B H 1.3075 0.7952 0.0978 0.067 Uiso 1 1 calc R
H15C H 1.4016 0.7705 0.2086 0.067 Uiso 1 1 calc R

loop_
_atom_site_aniso_label
_atom_site_aniso_U_11
_atom_site_aniso_U_22
_atom_site_aniso_U_33
_atom_site_aniso_U_23
_atom_site_aniso_U_13
_atom_site_aniso_U_12
Pd1 0.01623(8) 0.02411(9) 0.02515(8) 0.00951(6) 0.00474(6) 0.00384(6)
Br1 0.03824(14) 0.03716(14) 0.06837(18) 0.01061(12) 0.02176(12) 0.01891(11)
Br2 0.04082(13) 0.02688(12) 0.04944(14) 0.01223(10) 0.02204(11) 0.01073(9)
N1 0.0171(7) 0.0239(8) 0.0246(8) 0.0108(6) 0.0038(6) 0.0050(6)
N2 0.0206(8) 0.0247(8) 0.0241(8) 0.0102(6) 0.0032(6) 0.0051(6)
N3 0.0241(9) 0.0353(10) 0.0346(9) 0.0133(8) 0.0091(7) 0.0077(7)
C1 0.0209(9) 0.0208(9) 0.0252(9) 0.0081(7) 0.0050(7) 0.0077(7)
C2 0.0224(9) 0.0210(9) 0.0274(9) 0.0097(7) 0.0069(7) 0.0068(7)
C3 0.0201(9) 0.0301(10) 0.0368(11) 0.0138(9) 0.0055(8) 0.0060(8)
C4 0.0217(10) 0.0321(11) 0.0498(13) 0.0178(10) 0.0111(9) 0.0042(8)
C5 0.0351(12) 0.0342(11) 0.0436(12) 0.0218(10) 0.0201(10) 0.0104(9)
C6 0.0328(11) 0.0320(11) 0.0295(10) 0.0157(9) 0.0101(8) 0.0104(9)
C7 0.0220(9) 0.0220(9) 0.0287(9) 0.0101(7) 0.0072(7) 0.0071(7)
C8 0.0214(9) 0.0343(11) 0.0270(10) 0.0159(8) 0.0035(7) 0.0048(8)
C9 0.0399(13) 0.0631(17) 0.0570(16) 0.0400(14) 0.0115(11) 0.0254(13)
C10 0.0452(14) 0.0481(15) 0.0285(11) 0.0057(10) 0.0049(10) 0.0034(11)
C11 0.0232(10) 0.0327(11) 0.0289(10) 0.0124(8) -0.0002(8) 0.0056(8)
C12 0.0423(13) 0.0487(15) 0.0460(14) 0.0190(12) -0.0013(11) 0.0220(12)
C13 0.0451(14) 0.0451(14) 0.0303(11) 0.0038(10) -0.0015(10) 0.0129(11)
C14 0.0261(10) 0.0292(10) 0.0374(11) 0.0122(9) 0.0102(8) 0.0091(8)
C15 0.0311(12) 0.0377(13) 0.0670(17) 0.0195(12) 0.0240(11) 0.0085(10)

loop_
_atom_type_symbol
_atom_type_description
_atom_type_scat_dispersion_real
_atom_type_scat_dispersion_imag
_atom_type_scat_source
C C 0.0033 0.0016 'International Tables Vol C Tables 4.2.6.8 and 6.1.1.4'
H H 0.0000 0.0000 'International Tables Vol C Tables 4.2.6.8 and 6.1.1.4'
N N 0.0061 0.0033 'International Tables Vol C Tables 4.2.6.8 and 6.1.1.4'
Br Br -0.2901 2.4595 'International Tables Vol C Tables 4.2.6.8 and 6.1.1.4'
Pd Pd -0.9988 1.0072 'International Tables Vol C Tables 4.2.6.8 and 6.1.1.4'

loop_
_geom_angle_atom_site_label_1
_geom_angle_atom_site_label_2
_geom_angle_atom_site_label_3
_geom_angle
C1 Pd1 N3 177.20(7)
C1 Pd1 Br1 85.90(6)
N3 Pd1 Br1 92.76(5)
C1 Pd1 Br2 87.89(6)
N3 Pd1 Br2 93.55(5)
Br1 Pd1 Br2 173.329(10)
C1 N1 C2 109.38(15)
C1 N1 C8 123.32(15)
C2 N1 C8 127.28(15)
C1 N2 C7 109.55(15)
C1 N2 C11 123.27(16)
C7 N2 C11 127.17(16)
C14 N3 Pd1 175.35(18)
N1 C1 N2 108.25(16)
N1 C1 Pd1 125.90(14)
N2 C1 Pd1 125.83(13)
C3 C2 C7 121.64(18)
C3 C2 N1 132.03(18)
C7 C2 N1 106.33(16)
C4 C3 C2 117.01(19)
C3 C4 C5 121.57(19)
C6 C5 C4 121.65(19)
C5 C6 C7 117.27(19)
N2 C7 C6 132.63(18)
N2 C7 C2 106.49(16)
C6 C7 C2 120.86(18)
N1 C8 C9 110.49(18)
N1 C8 C10 110.36(18)
C9 C8 C10 114.5(2)
N2 C11 C13 110.76(18)
N2 C11 C12 110.67(18)
C13 C11 C12 114.4(2)
N3 C14 C15 179.3(3)

loop_
_geom_bond_atom_site_label_1
_geom_bond_atom_site_label_2
_geom_bond_distance
Pd1 C1 1.9359(19)
Pd1 N3 2.0814(17)
Pd1 Br1 2.4143(3)
Pd1 Br2 2.4287(3)
N1 C1 1.348(2)
N1 C2 1.398(2)
N1 C8 1.475(2)
N2 C1 1.349(2)
N2 C7 1.392(2)
N2 C11 1.481(2)
N3 C14 1.130(3)
C2 C3 1.388(3)
C2 C7 1.397(3)
C3 C4 1.384(3)
C4 C5 1.391(3)
C5 C6 1.381(3)
C6 C7 1.393(3)
C8 C9 1.515(3)
C8 C10 1.523(3)
C11 C13 1.515(3)
C11 C12 1.521(3)
C14 C15 1.457(3)
